data_2243742
loop_
_publ_author_name
'Moon, Dohyun'
'Choi, Jong-Ha'

_publ_section_title
;
 Crystal structure of
 3,14-diethyl-2,6,13,17-tetraazoniatricyclo[16.4.0.0^7,12^]docosane
 tetrachloride tetrahydrate from synchrotron X-ray data
;
_journal_coeditor_code WM5597
_journal_issue 2
_journal_name_full 'Acta Crystallographica Section E'
_journal_page_first 213
_journal_page_last 216
_journal_paper_doi 10.1107/S2056989021001006
_journal_volume 77
_journal_year 2021
_chemical_formula_iupac 'C22 H48 N4 4+, 4Cl -, 4H2 O'
_chemical_formula_moiety 'C22 H48 N4 4+, 4(Cl -), 4H2 O'
_chemical_formula_sum 'C22 H56 Cl4 N4 O4'
_chemical_formula_weight 582.50
_chemical_name_systematic
;
3,14-Diethyl-2,6,13,17-tetraazoniatricyclo[16.4.0.0^7,12^]docosane
tetrachloride tetrahydrate
;
_space_group_crystal_system monoclinic
_space_group_IT_number 14
_space_group_name_Hall '-P 2yn'
_space_group_name_H-M_alt 'P 1 21/n 1'
_atom_sites_solution_hydrogens mixed
_audit_creation_method SHELXL-2018/3
_cell_angle_alpha 90
_cell_angle_beta 102.45(3)
_cell_angle_gamma 90
_cell_formula_units_Z 2
_cell_length_a 7.6550(15)
_cell_length_b 23.533(5)
_cell_length_c 8.3130(17)
_cell_measurement_reflns_used 50732
_cell_measurement_temperature 220(2)
_cell_measurement_theta_max 33.679
_cell_measurement_theta_min 0.350
_cell_volume 1462.3(5)
_computing_cell_refinement
;
<i>HKL3000sm</i> (Otwinowski <i>et al.</i>,  2003)
;
_computing_data_collection
;
<i>PAL BL2D-SMDC</i> (Shin <i>et al.</i>,  2016)
;
_computing_data_reduction
;
<i>HKL3000sm</i> (Otwinowski <i>et al.</i>,  2003)
;
_computing_molecular_graphics
;
<i>DIAMOND</i> (Putz & Brandenburg, 2014)
;
_computing_publication_material
;
<i>publCIF</i> (Westrip, 2010)
;
_computing_structure_refinement
;
<i>SHELXL2018</i> (Sheldrick, 2015b)
;
_computing_structure_solution
;
<i>SHELXT2018</i> (Sheldrick, 2015a)
;
_diffrn_ambient_temperature 220(2)
_diffrn_measured_fraction_theta_full 0.990
_diffrn_measured_fraction_theta_max 0.985
_diffrn_measurement_device_type 'Rayonix MX225HS CCD area detector'
_diffrn_measurement_method 'omega scan'
_diffrn_radiation_type synchrotron
_diffrn_radiation_wavelength 0.610
_diffrn_reflns_av_R_equivalents 0.0375
_diffrn_reflns_av_unetI/netI 0.0291
_diffrn_reflns_limit_h_max 10
_diffrn_reflns_limit_h_min -10
_diffrn_reflns_limit_k_max 32
_diffrn_reflns_limit_k_min -32
_diffrn_reflns_limit_l_max 11
_diffrn_reflns_limit_l_min -11
_diffrn_reflns_number 14961
_diffrn_reflns_theta_full 21.469
_diffrn_reflns_theta_max 25.000
_diffrn_reflns_theta_min 1.485
_diffrn_source 'PLSII 2D bending magnet'
_exptl_absorpt_coefficient_mu 0.285
_exptl_absorpt_correction_T_max 1.000
_exptl_absorpt_correction_T_min 0.868
_exptl_absorpt_correction_type empirical
_exptl_absorpt_process_details
;
(<i>HKL3000sm Scalepack</i>; Otwinowski <i>et al.</i>, 2003)
;
_exptl_crystal_colour colorless
_exptl_crystal_density_diffrn 1.323
_exptl_crystal_description block
_exptl_crystal_F_000 632
_exptl_crystal_size_max 0.075
_exptl_crystal_size_mid 0.074
_exptl_crystal_size_min 0.037
_refine_diff_density_max 0.407
_refine_diff_density_min -0.216
_refine_ls_extinction_method none
_refine_ls_goodness_of_fit_ref 1.088
_refine_ls_hydrogen_treatment mixed
_refine_ls_matrix_type full
_refine_ls_number_parameters 167
_refine_ls_number_reflns 4016
_refine_ls_number_restraints 6
_refine_ls_restrained_S_all 1.090
_refine_ls_R_factor_all 0.0396
_refine_ls_R_factor_gt 0.0354
_refine_ls_shift/su_max 0.001
_refine_ls_shift/su_mean 0.000
_refine_ls_structure_factor_coef Fsqd
_refine_ls_weighting_details 'w=1/[\s^2^(Fo^2^)+(0.0597P)^2^+0.2081P] where P=(Fo^2^+2Fc^2^)/3'
_refine_ls_weighting_scheme calc
_refine_ls_wR_factor_gt 0.1026
_refine_ls_wR_factor_ref 0.1045
_reflns_number_gt 3517
_reflns_number_total 4016
_reflns_threshold_expression 'I > 2\s(I)'
_cod_data_source_file wm5597sup1.cif
_cod_data_source_block I
_cod_original_sg_symbol_H-M 'P 21/n'
_cod_database_code 2243742
_shelx_space_group_comment
;
The symmetry employed for this shelxl refinement is uniquely defined
by the following loop, which should always be used as a source of
symmetry information in preference to the above space-group names.
They are only intended as comments.
;
_shelx_estimated_absorpt_t_min 0.979
_shelx_estimated_absorpt_t_max 0.990

loop_
_space_group_symop_operation_xyz
'x, y, z'
'-x+1/2, y+1/2, -z+1/2'
'-x, -y, -z'
'x-1/2, -y-1/2, z-1/2'

loop_
_atom_site_type_symbol
_atom_site_label
_atom_site_fract_x
_atom_site_fract_y
_atom_site_fract_z
_atom_site_U_iso_or_equiv
_atom_site_adp_type
_atom_site_calc_flag
_atom_site_occupancy
_atom_site_disorder_assembly
_atom_site_disorder_group
Cl Cl1 0.71371(4) 0.51779(2) 1.23367(4) 0.02947(10) Uani d 1 . .
Cl Cl2 0.80805(4) 0.29797(2) 1.26093(4) 0.03510(10) Uani d 1 . .
O O1 0.82713(14) 0.41203(4) 1.06447(12) 0.0341(2) Uani d 1 . .
H H1O1 0.822(2) 0.3768(4) 1.1119(19) 0.041 Uiso d 1 . .
H H2O1 0.792(2) 0.4405(5) 1.1271(18) 0.041 Uiso d 1 . .
O O2 0.21622(14) 0.29355(5) 0.47672(14) 0.0405(2) Uani d 1 . .
H H1O2 0.1034(16) 0.2916(8) 0.4106(19) 0.049 Uiso d 1 . .
H H2O2 0.233(2) 0.2681(6) 0.5609(16) 0.049 Uiso d 1 . .
N N1 0.68792(13) 0.46398(4) 0.76471(12) 0.0234(2) Uani d 1 . .
H H1A 0.576535 0.473733 0.773054 0.028 Uiso calc 1 . .
H H1B 0.728900 0.438497 0.844668 0.028 Uiso calc 1 . .
N N2 0.49393(13) 0.36101(4) 0.42080(12) 0.0239(2) Uani d 1 . .
H H2A 0.409339 0.334408 0.420241 0.029 Uiso calc 1 . .
H H2B 0.588974 0.343395 0.395724 0.029 Uiso calc 1 . .
C C1 0.74209(15) 0.56567(5) 0.68089(15) 0.0247(2) Uani d 1 . .
H H1C 0.713036 0.551403 0.567493 0.030 Uiso calc 1 . .
H H1D 0.840569 0.592881 0.689320 0.030 Uiso calc 1 . .
C C2 0.80442(16) 0.51617(5) 0.79715(16) 0.0255(2) Uani d 1 . .
H H2C 0.926151 0.505782 0.788904 0.031 Uiso calc 1 . .
H H2D 0.809475 0.528837 0.910366 0.031 Uiso calc 1 . .
C C3 0.67631(15) 0.43519(5) 0.60043(14) 0.0232(2) Uani d 1 . .
H H3 0.622610 0.462009 0.511758 0.028 Uiso calc 1 . .
C C4 0.86023(16) 0.41738(5) 0.57551(15) 0.0270(2) Uani d 1 . .
H H4A 0.848164 0.401294 0.464927 0.032 Uiso calc 1 . .
H H4B 0.937435 0.450940 0.583476 0.032 Uiso calc 1 . .
C C5 0.94712(16) 0.37373(6) 0.70283(17) 0.0307(3) Uani d 1 . .
H H5A 0.968765 0.390841 0.812822 0.037 Uiso calc 1 . .
H H5B 1.062841 0.362317 0.680786 0.037 Uiso calc 1 . .
C C6 0.82840(18) 0.32133(6) 0.69882(17) 0.0325(3) Uani d 1 . .
H H6A 0.881223 0.296219 0.790489 0.039 Uiso calc 1 . .
H H6B 0.825026 0.300529 0.596063 0.039 Uiso calc 1 . .
C C7 0.63628(17) 0.33618(5) 0.71111(16) 0.0288(3) Uani d 1 . .
H H7A 0.562168 0.301986 0.687145 0.035 Uiso calc 1 . .
H H7B 0.636910 0.347551 0.824645 0.035 Uiso calc 1 . .
C C8 0.55016(15) 0.38374(5) 0.59487(14) 0.0237(2) Uani d 1 . .
H H8 0.441439 0.396678 0.630583 0.028 Uiso calc 1 . .
C C9 0.42198(15) 0.40325(5) 0.28341(14) 0.0240(2) Uani d 1 . .
H H9 0.516285 0.431990 0.282803 0.029 Uiso calc 1 . .
C C10 0.38798(17) 0.37228(5) 0.11758(15) 0.0285(2) Uani d 1 . .
H H10A 0.361097 0.400848 0.029936 0.034 Uiso calc 1 . .
H H10B 0.499099 0.353289 0.107674 0.034 Uiso calc 1 . .
C C11 0.2386(2) 0.32840(6) 0.08671(18) 0.0371(3) Uani d 1 . .
H H11A 0.259808 0.300603 0.174946 0.056 Uiso calc 1 . .
H H11B 0.235881 0.309471 -0.017459 0.056 Uiso calc 1 . .
H H11C 0.124952 0.347133 0.082958 0.056 Uiso calc 1 . .

loop_
_atom_site_aniso_label
_atom_site_aniso_U_11
_atom_site_aniso_U_22
_atom_site_aniso_U_33
_atom_site_aniso_U_12
_atom_site_aniso_U_13
_atom_site_aniso_U_23
Cl1 0.02435(15) 0.02771(17) 0.04097(18) -0.00112(10) 0.01724(12) -0.00061(11)
Cl2 0.03364(17) 0.03180(18) 0.04254(19) 0.00500(12) 0.01410(14) -0.00293(12)
O1 0.0398(5) 0.0299(5) 0.0361(5) 0.0030(4) 0.0156(4) 0.0005(4)
O2 0.0314(5) 0.0430(6) 0.0482(6) -0.0074(4) 0.0111(4) 0.0115(5)
N1 0.0220(4) 0.0202(5) 0.0305(5) 0.0007(3) 0.0112(4) 0.0001(4)
N2 0.0223(4) 0.0193(4) 0.0322(5) -0.0009(3) 0.0107(4) -0.0002(4)
C1 0.0242(5) 0.0191(5) 0.0339(6) -0.0003(4) 0.0134(4) -0.0003(4)
C2 0.0227(5) 0.0204(5) 0.0343(6) -0.0008(4) 0.0083(4) -0.0021(4)
C3 0.0229(5) 0.0199(5) 0.0290(5) -0.0017(4) 0.0106(4) -0.0011(4)
C4 0.0250(5) 0.0241(5) 0.0361(6) -0.0028(4) 0.0161(5) -0.0031(5)
C5 0.0240(5) 0.0294(6) 0.0410(6) 0.0034(5) 0.0123(5) -0.0023(5)
C6 0.0343(6) 0.0239(6) 0.0400(7) 0.0035(5) 0.0097(5) 0.0025(5)
C7 0.0299(6) 0.0224(6) 0.0352(6) -0.0038(4) 0.0096(5) 0.0036(5)
C8 0.0224(5) 0.0210(5) 0.0304(5) -0.0019(4) 0.0114(4) -0.0011(4)
C9 0.0229(5) 0.0203(5) 0.0312(5) -0.0006(4) 0.0114(4) 0.0017(4)
C10 0.0292(6) 0.0284(6) 0.0310(6) 0.0044(5) 0.0133(5) -0.0006(5)
C11 0.0415(7) 0.0312(7) 0.0381(7) -0.0035(6) 0.0077(6) -0.0063(6)

loop_
_atom_type_symbol
_atom_type_description
_atom_type_scat_dispersion_real
_atom_type_scat_dispersion_imag
_atom_type_scat_source
C C 0.0019 0.0011 'International Tables Vol C Tables 4.2.6.8 and 6.1.1.4'
H H 0.0000 0.0000 'International Tables Vol C Tables 4.2.6.8 and 6.1.1.4'
N N 0.0040 0.0024 'International Tables Vol C Tables 4.2.6.8 and 6.1.1.4'
O O 0.0074 0.0043 'International Tables Vol C Tables 4.2.6.8 and 6.1.1.4'
Cl Cl 0.1166 0.1176 'International Tables Vol C Tables 4.2.6.8 and 6.1.1.4'

loop_
_geom_angle_atom_site_label_1
_geom_angle_atom_site_label_2
_geom_angle_atom_site_label_3
_geom_angle_site_symmetry_1
_geom_angle_site_symmetry_3
_geom_angle
_geom_angle_publ_flag
H1O1 O1 H2O1 . . 111.5(13) ?
H1O2 O2 H2O2 . . 112.6(15) ?
C2 N1 C3 . . 116.40(9) ?
C2 N1 H1A . . 108.2 ?
C3 N1 H1A . . 108.2 ?
C2 N1 H1B . . 108.2 ?
C3 N1 H1B . . 108.2 ?
H1A N1 H1B . . 107.3 ?
C8 N2 C9 . . 117.87(9) ?
C8 N2 H2A . . 107.8 ?
C9 N2 H2A . . 107.8 ?
C8 N2 H2B . . 107.8 ?
C9 N2 H2B . . 107.8 ?
H2A N2 H2B . . 107.2 ?
C2 C1 C9 . 3_666 113.50(10) ?
C2 C1 H1C . . 108.9 ?
C9 C1 H1C 3_666 . 108.9 ?
C2 C1 H1D . . 108.9 ?
C9 C1 H1D 3_666 . 108.9 ?
H1C C1 H1D . . 107.7 ?
N1 C2 C1 . . 114.66(10) ?
N1 C2 H2C . . 108.6 ?
C1 C2 H2C . . 108.6 ?
N1 C2 H2D . . 108.6 ?
C1 C2 H2D . . 108.6 ?
H2C C2 H2D . . 107.6 ?
N1 C3 C4 . . 111.72(10) ?
N1 C3 C8 . . 107.08(9) ?
C4 C3 C8 . . 111.74(10) ?
N1 C3 H3 . . 108.7 ?
C4 C3 H3 . . 108.7 ?
C8 C3 H3 . . 108.7 ?
C5 C4 C3 . . 111.65(10) ?
C5 C4 H4A . . 109.3 ?
C3 C4 H4A . . 109.3 ?
C5 C4 H4B . . 109.3 ?
C3 C4 H4B . . 109.3 ?
H4A C4 H4B . . 108.0 ?
C4 C5 C6 . . 111.17(11) ?
C4 C5 H5A . . 109.4 ?
C6 C5 H5A . . 109.4 ?
C4 C5 H5B . . 109.4 ?
C6 C5 H5B . . 109.4 ?
H5A C5 H5B . . 108.0 ?
C5 C6 C7 . . 112.85(11) ?
C5 C6 H6A . . 109.0 ?
C7 C6 H6A . . 109.0 ?
C5 C6 H6B . . 109.0 ?
C7 C6 H6B . . 109.0 ?
H6A C6 H6B . . 107.8 ?
C8 C7 C6 . . 114.35(10) ?
C8 C7 H7A . . 108.7 ?
C6 C7 H7A . . 108.7 ?
C8 C7 H7B . . 108.7 ?
C6 C7 H7B . . 108.7 ?
H7A C7 H7B . . 107.6 ?
N2 C8 C7 . . 109.85(10) ?
N2 C8 C3 . . 110.65(9) ?
C7 C8 C3 . . 111.90(10) ?
N2 C8 H8 . . 108.1 ?
C7 C8 H8 . . 108.1 ?
C3 C8 H8 . . 108.1 ?
N2 C9 C10 . . 109.14(9) ?
N2 C9 C1 . 3_666 110.12(9) ?
C10 C9 C1 . 3_666 114.39(10) ?
N2 C9 H9 . . 107.6 ?
C10 C9 H9 . . 107.6 ?
C1 C9 H9 3_666 . 107.6 ?
C11 C10 C9 . . 116.80(10) ?
C11 C10 H10A . . 108.1 ?
C9 C10 H10A . . 108.1 ?
C11 C10 H10B . . 108.1 ?
C9 C10 H10B . . 108.1 ?
H10A C10 H10B . . 107.3 ?
C10 C11 H11A . . 109.5 ?
C10 C11 H11B . . 109.5 ?
H11A C11 H11B . . 109.5 ?
C10 C11 H11C . . 109.5 ?
H11A C11 H11C . . 109.5 ?
H11B C11 H11C . . 109.5 ?

loop_
_geom_bond_atom_site_label_1
_geom_bond_atom_site_label_2
_geom_bond_site_symmetry_2
_geom_bond_distance
_geom_bond_publ_flag
O1 H1O1 . 0.924(9) ?
O1 H2O1 . 0.922(9) ?
O2 H1O2 . 0.919(9) ?
O2 H2O2 . 0.910(9) ?
N1 C2 . 1.5076(15) ?
N1 C3 . 1.5099(15) ?
N1 H1A . 0.9000 ?
N1 H1B . 0.9000 ?
N2 C8 . 1.5155(16) ?
N2 C9 . 1.5247(15) ?
N2 H2A . 0.9000 ?
N2 H2B . 0.9000 ?
C1 C2 . 1.5231(17) ?
C1 C9 3_666 1.5366(16) ?
C1 H1C . 0.9800 ?
C1 H1D . 0.9800 ?
C2 H2C . 0.9800 ?
C2 H2D . 0.9800 ?
C3 C4 . 1.5253(16) ?
C3 C8 . 1.5431(16) ?
C3 H3 . 0.9900 ?
C4 C5 . 1.5213(18) ?
C4 H4A . 0.9800 ?
C4 H4B . 0.9800 ?
C5 C6 . 1.5279(19) ?
C5 H5A . 0.9800 ?
C5 H5B . 0.9800 ?
C6 C7 . 1.5364(18) ?
C6 H6A . 0.9800 ?
C6 H6B . 0.9800 ?
C7 C8 . 1.5318(17) ?
C7 H7A . 0.9800 ?
C7 H7B . 0.9800 ?
C8 H8 . 0.9900 ?
C9 C10 . 1.5312(17) ?
C9 H9 . 0.9900 ?
C10 C11 . 1.5208(19) ?
C10 H10A . 0.9800 ?
C10 H10B . 0.9800 ?
C11 H11A . 0.9700 ?
C11 H11B . 0.9700 ?
C11 H11C . 0.9700 ?

loop_
_geom_hbond_atom_site_label_D
_geom_hbond_atom_site_label_H
_geom_hbond_atom_site_label_A
_geom_hbond_site_symmetry_A
_geom_hbond_distance_DH
_geom_hbond_distance_HA
_geom_hbond_distance_DA
_geom_hbond_angle_DHA
_geom_hbond_publ_flag
O1 H1O1 Cl2 . 0.924(9) 2.245(9) 3.1616(11) 171.7(14) yes
O1 H2O1 Cl1 . 0.922(9) 2.165(9) 3.0746(11) 168.8(14) yes
O2 H1O2 Cl2 1_454 0.919(9) 2.339(9) 3.2518(15) 172.1(17) yes
O2 H2O2 Cl2 4_565 0.910(9) 2.258(9) 3.1622(12) 172.5(16) yes
N1 H1A Cl1 3_667 0.90 2.22 3.1072(12) 168.8 yes
N1 H1B O1 . 0.90 1.92 2.7740(15) 156.9 yes
N2 H2A O2 . 0.90 1.91 2.7716(14) 161.0 yes
N2 H2B Cl2 1_554 0.90 2.45 3.3357(12) 166.6 yes

loop_
_geom_torsion_atom_site_label_1
_geom_torsion_atom_site_label_2
_geom_torsion_atom_site_label_3
_geom_torsion_atom_site_label_4
_geom_torsion_site_symmetry_1
_geom_torsion_site_symmetry_2
_geom_torsion_site_symmetry_3
_geom_torsion_site_symmetry_4
_geom_torsion
_geom_torsion_publ_flag
C3 N1 C2 C1 . . . . 63.32(13) ?
C9 C1 C2 N1 3_666 . . . 74.65(13) ?
C2 N1 C3 C4 . . . . 57.74(13) ?
C2 N1 C3 C8 . . . . -179.62(9) ?
N1 C3 C4 C5 . . . . 62.83(13) ?
C8 C3 C4 C5 . . . . -57.11(13) ?
C3 C4 C5 C6 . . . . 57.11(13) ?
C4 C5 C6 C7 . . . . -52.02(14) ?
C5 C6 C7 C8 . . . . 47.89(15) ?
C9 N2 C8 C7 . . . . -174.08(9) ?
C9 N2 C8 C3 . . . . -50.04(12) ?
C6 C7 C8 N2 . . . . 76.17(13) ?
C6 C7 C8 C3 . . . . -47.14(14) ?
N1 C3 C8 N2 . . . . 165.93(9) ?
C4 C3 C8 N2 . . . . -71.44(12) ?
N1 C3 C8 C7 . . . . -71.22(12) ?
C4 C3 C8 C7 . . . . 51.41(13) ?
C8 N2 C9 C10 . . . . 175.45(9) ?
C8 N2 C9 C1 . . . 3_666 -58.20(12) ?
N2 C9 C10 C11 . . . . 67.17(13) ?
C1 C9 C10 C11 3_666 . . . -56.69(15) ?

_cod_database_fobs_code 2243742
